data_4083608
loop_
_publ_author_name
'Turek, Jan'
'Panov, Illia'
'Semler, Miloslav'
'\<St\<epni\<cka, Petr'
'De Proft, Frank'
'Pad\<elkov\'a, Zde\<nka'
'R\%u\<zi\<cka, Ale\<s'

_publ_section_title
;
 Palladium(II) Complexes of 1,2,4-Triazole-BasedN-Heterocyclic Carbenes:
 Synthesis, Structure, and Catalytic Activity
;
_journal_issue 12
_journal_name_full Organometallics
_journal_page_first 3108
_journal_paper_doi 10.1021/om500342z
_journal_volume 33
_journal_year 2014
_chemical_formula_moiety 'C42 H48 N6 O6 Pd'
_chemical_formula_sum 'C42 H48 N6 O6 Pd'
_chemical_formula_weight 839.26
_chemical_name_systematic
;
 ?
;
_space_group_IT_number 2
_symmetry_cell_setting triclinic
_symmetry_space_group_name_Hall '-P 1'
_symmetry_space_group_name_H-M 'P -1'
_atom_sites_solution_hydrogens geom
_atom_sites_solution_primary direct
_atom_sites_solution_secondary difmap
_audit_creation_method SHELXL-97
_cell_angle_alpha 89.362(4)
_cell_angle_beta 68.660(4)
_cell_angle_gamma 72.578(4)
_cell_formula_units_Z 1
_cell_length_a 9.5100(7)
_cell_length_b 10.0250(6)
_cell_length_c 12.0860(6)
_cell_measurement_reflns_used 10119
_cell_measurement_temperature 150(1)
_cell_measurement_theta_max 25.5
_cell_measurement_theta_min 1
_cell_volume 1017.79(12)
_computing_cell_refinement 'COLLECT and DENZO'
_computing_data_collection 'COLLECT (Hooft, 1998) and DENZO (Otwinowski & Minor, 1997)'
_computing_data_reduction 'COLLECT and DENZO'
_computing_molecular_graphics 'PLATON (Spek, 2003)'
_computing_publication_material 'SHELXL-97 (Sheldrick, 2008)'
_computing_structure_refinement 'SHELXL-97 (Sheldrick, 1997)'
_computing_structure_solution 'SIR92 (Altomare et al., 1994)'
_diffrn_ambient_temperature 150(1)
_diffrn_detector_area_resol_mean 9.091
_diffrn_measured_fraction_theta_full 0.801
_diffrn_measured_fraction_theta_max 0.801
_diffrn_measurement_device_type 'Bruker Nonius KappaCCD area detector'
_diffrn_measurement_method '\f and \w scans to fill the Ewald sphere'
_diffrn_radiation_monochromator graphite
_diffrn_radiation_source 'fine-focus sealed tube'
_diffrn_radiation_type MoK\a
_diffrn_radiation_wavelength 0.71073
_diffrn_reflns_av_R_equivalents 0.0625
_diffrn_reflns_av_sigmaI/netI 0.0995
_diffrn_reflns_limit_h_max 11
_diffrn_reflns_limit_h_min -11
_diffrn_reflns_limit_k_max 12
_diffrn_reflns_limit_k_min -12
_diffrn_reflns_limit_l_max 15
_diffrn_reflns_limit_l_min -15
_diffrn_reflns_number 9231
_diffrn_reflns_theta_full 25.5
_diffrn_reflns_theta_max 25.5
_diffrn_reflns_theta_min 4.20
_diffrn_standards_number 0
_exptl_absorpt_coefficient_mu 0.509
_exptl_absorpt_correction_type none
_exptl_crystal_colour colourless
_exptl_crystal_density_diffrn 1.369
_exptl_crystal_density_method 'not measured'
_exptl_crystal_description plate
_exptl_crystal_F_000 436
_exptl_crystal_size_max 0.53
_exptl_crystal_size_mid 0.45
_exptl_crystal_size_min 0.07
_refine_diff_density_max 2.793
_refine_diff_density_min -2.541
_refine_diff_density_rms 0.300
_refine_ls_extinction_method none
_refine_ls_goodness_of_fit_ref 1.830
_refine_ls_hydrogen_treatment constr
_refine_ls_matrix_type full
_refine_ls_number_parameters 262
_refine_ls_number_reflns 3026
_refine_ls_number_restraints 521
_refine_ls_restrained_S_all 1.695
_refine_ls_R_factor_all 0.2139
_refine_ls_R_factor_gt 0.1406
_refine_ls_shift/su_max 0.001
_refine_ls_shift/su_mean 0.000
_refine_ls_structure_factor_coef Fsqd
_refine_ls_weighting_details 'calc w=1/[\s^2^(Fo^2^)+(0.2000P)^2^+0.0000P] where P=(Fo^2^+2Fc^2^)/3'
_refine_ls_weighting_scheme calc
_refine_ls_wR_factor_gt 0.3214
_refine_ls_wR_factor_ref 0.4098
_reflns_number_gt 2452
_reflns_number_total 3026
_reflns_threshold_expression >2sigma(I)
_cod_data_source_file om500342z_si_002.cif
_cod_data_source_block 4b'
_cod_depositor_comments 'Adding full bibliography for 4083605--4083610.cif.'
_cod_original_cell_volume 1017.79(11)
_cod_database_code 4083608

loop_
_symmetry_equiv_pos_as_xyz
'x, y, z'
'-x, -y, -z'

loop_
_atom_site_label
_atom_site_type_symbol
_atom_site_fract_x
_atom_site_fract_y
_atom_site_fract_z
_atom_site_U_iso_or_equiv
_atom_site_adp_type
_atom_site_occupancy
_atom_site_symmetry_multiplicity
_atom_site_calc_flag
_atom_site_refinement_flags
_atom_site_disorder_assembly
_atom_site_disorder_group
Pd1 Pd 0.0000 0.0000 0.0000 0.0306(6) Uani 1 2 d SU . .
O1 O -0.2280(15) 0.1821(12) 0.3813(11) 0.063(3) Uani 1 1 d U B .
N1 N 0.0592(13) 0.1099(13) 0.2049(10) 0.043(2) Uani 1 1 d U . .
N2 N 0.2281(18) -0.0597(15) 0.2532(13) 0.060(3) Uani 1 1 d U . .
N3 N 0.1984(15) -0.1031(14) 0.1582(12) 0.055(3) Uani 1 1 d U B .
C1 C 0.0947(14) -0.0013(14) 0.1266(11) 0.038(2) Uani 1 1 d U B .
C2 C 0.1421(16) 0.0736(14) 0.2761(12) 0.050(3) Uani 1 1 d DU A .
C3 C -0.0540(17) 0.2454(15) 0.2156(12) 0.045(2) Uani 1 1 d U B .
C4 C -0.2029(18) 0.2807(16) 0.3070(14) 0.050(3) Uani 1 1 d U . .
C5 C -0.309(2) 0.4130(18) 0.3191(16) 0.061(3) Uani 1 1 d U B .
H5 H -0.4101 0.4394 0.3794 0.073 Uiso 1 1 calc R . .
C6 C -0.262(2) 0.5040(15) 0.2400(13) 0.056(3) Uani 1 1 d U . .
H6 H -0.3373 0.5912 0.2470 0.067 Uiso 1 1 calc R B .
C7 C -0.124(2) 0.4808(19) 0.1565(16) 0.062(3) Uani 1 1 d U B .
H7 H -0.0978 0.5511 0.1103 0.074 Uiso 1 1 calc R . .
C8 C -0.009(2) 0.3405(18) 0.1372(15) 0.057(3) Uani 1 1 d U . .
H8 H 0.0896 0.3158 0.0747 0.069 Uiso 1 1 calc R B .
C9 C -0.373(3) 0.220(3) 0.482(3) 0.112(10) Uani 1 1 d U . .
H9A H -0.3890 0.3095 0.5217 0.168 Uiso 1 1 calc R B .
H9B H -0.3690 0.1501 0.5367 0.168 Uiso 1 1 calc R . .
H9C H -0.4597 0.2277 0.4572 0.168 Uiso 1 1 calc R . .
C10A C 0.140(2) 0.1550(18) 0.3804(14) 0.054(3) Uani 0.42(5) 1 d PGDU A 1
C11A C 0.151(5) 0.290(2) 0.371(3) 0.063(4) Uani 0.42(5) 1 d PGDU A 1
H11A H 0.1579 0.3306 0.3001 0.076 Uiso 0.42(5) 1 calc PR A 1
C12A C 0.151(6) 0.365(3) 0.467(4) 0.064(5) Uani 0.42(5) 1 d PGDU A 1
H12A H 0.1585 0.4554 0.4603 0.077 Uiso 0.42(5) 1 calc PR A 1
C13A C 0.141(5) 0.305(4) 0.572(3) 0.066(6) Uani 0.42(5) 1 d PGDU A 1
H13A H 0.1410 0.3547 0.6366 0.080 Uiso 0.42(5) 1 calc PR A 1
C14A C 0.130(6) 0.169(5) 0.582(2) 0.064(5) Uani 0.42(5) 1 d PGDU A 1
H14A H 0.1228 0.1291 0.6527 0.076 Uiso 0.42(5) 1 calc PR A 1
C15A C 0.129(5) 0.095(3) 0.4861(17) 0.061(4) Uani 0.42(5) 1 d PGDU A 1
H15A H 0.1222 0.0042 0.4925 0.073 Uiso 0.42(5) 1 calc PR A 1
C10B C 0.1494(17) 0.1695(15) 0.3669(12) 0.054(3) Uani 0.58(5) 1 d PGDU A 2
C11B C 0.182(3) 0.2941(18) 0.336(2) 0.063(4) Uani 0.58(5) 1 d PGDU A 2
H11B H 0.1967 0.3191 0.2589 0.076 Uiso 0.58(5) 1 calc PR A 2
C12B C 0.192(4) 0.381(2) 0.419(3) 0.064(5) Uani 0.58(5) 1 d PGDU A 2
H12B H 0.2132 0.4646 0.3984 0.077 Uiso 0.58(5) 1 calc PR A 2
C13B C 0.169(3) 0.344(3) 0.534(3) 0.066(6) Uani 0.58(5) 1 d PGDU A 2
H13B H 0.1758 0.4023 0.5900 0.080 Uiso 0.58(5) 1 calc PR A 2
C14B C 0.137(4) 0.219(3) 0.5653(17) 0.064(5) Uani 0.58(5) 1 d PGDU A 2
H14B H 0.1219 0.1943 0.6421 0.076 Uiso 0.58(5) 1 calc PR A 2
C15B C 0.127(3) 0.132(3) 0.4817(13) 0.061(4) Uani 0.58(5) 1 d PGDU A 2
H15B H 0.1054 0.0487 0.5026 0.073 Uiso 0.58(5) 1 calc PR A 2
C16 C 0.295(2) -0.2524(17) 0.1032(17) 0.064(4) Uani 1 1 d U . .
C17 C 0.217(3) -0.3055(19) 0.031(2) 0.087(6) Uani 1 1 d U B .
H17A H 0.1163 -0.3124 0.0835 0.130 Uiso 1 1 calc R . .
H17B H 0.2847 -0.3965 -0.0107 0.130 Uiso 1 1 calc R . .
H17C H 0.2005 -0.2411 -0.0261 0.130 Uiso 1 1 calc R . .
C18 C 0.309(4) -0.347(3) 0.202(2) 0.102(7) Uani 1 1 d U B .
H18A H 0.3351 -0.3017 0.2579 0.152 Uiso 1 1 calc R . .
H18B H 0.3909 -0.4352 0.1672 0.152 Uiso 1 1 calc R . .
H18C H 0.2092 -0.3638 0.2430 0.152 Uiso 1 1 calc R . .
C19 C 0.465(3) -0.246(3) 0.018(3) 0.098(6) Uani 1 1 d U B .
H19A H 0.4543 -0.1930 -0.0471 0.147 Uiso 1 1 calc R . .
H19B H 0.5353 -0.3398 -0.0137 0.147 Uiso 1 1 calc R . .
H19C H 0.5074 -0.2016 0.0620 0.147 Uiso 1 1 calc R . .
O2A O -0.221(3) 0.041(3) 0.124(3) 0.053(5) Uani 0.55(4) 1 d PDU B 1
O3A O -0.187(4) -0.194(3) 0.150(3) 0.085(5) Uani 0.55(4) 1 d PDU B 1
C20A C -0.257(3) -0.070(3) 0.175(2) 0.061(4) Uani 0.55(4) 1 d PDU B 1
C21A C -0.419(3) -0.019(5) 0.281(3) 0.064(9) Uani 0.55(4) 1 d PDU B 1
H21A H -0.4515 0.0817 0.2971 0.096 Uiso 0.55(4) 1 calc PR B 1
H21B H -0.4094 -0.0617 0.3500 0.096 Uiso 0.55(4) 1 calc PR B 1
H21C H -0.4970 -0.0444 0.2606 0.096 Uiso 0.55(4) 1 calc PR B 1
O2B O -0.207(4) 0.033(4) 0.147(4) 0.053(5) Uani 0.45(4) 1 d PDU B 2
O3B O -0.232(5) -0.182(3) 0.109(4) 0.085(5) Uani 0.45(4) 1 d PDU B 2
C20B C -0.279(3) -0.065(3) 0.160(3) 0.061(4) Uani 0.45(4) 1 d PDU B 2
C21B C -0.446(4) -0.012(6) 0.260(4) 0.064(9) Uani 0.45(4) 1 d PDU B 2
H21D H -0.4762 0.0880 0.2775 0.096 Uiso 0.45(4) 1 calc PR B 2
H21E H -0.4440 -0.0564 0.3304 0.096 Uiso 0.45(4) 1 calc PR B 2
H21F H -0.5212 -0.0345 0.2343 0.096 Uiso 0.45(4) 1 calc PR B 2

loop_
_atom_site_aniso_label
_atom_site_aniso_U_11
_atom_site_aniso_U_22
_atom_site_aniso_U_33
_atom_site_aniso_U_23
_atom_site_aniso_U_13
_atom_site_aniso_U_12
Pd1 0.0243(7) 0.0349(8) 0.0360(8) -0.0047(5) -0.0161(5) -0.0079(5)
O1 0.055(6) 0.052(6) 0.068(6) 0.001(4) -0.011(5) -0.012(5)
N1 0.033(5) 0.055(5) 0.046(5) -0.011(4) -0.020(4) -0.013(4)
N2 0.069(8) 0.056(5) 0.075(7) -0.008(5) -0.058(7) -0.011(5)
N3 0.049(6) 0.058(5) 0.072(7) -0.011(5) -0.046(5) -0.007(5)
C1 0.037(5) 0.041(5) 0.048(6) 0.001(4) -0.029(5) -0.012(4)
C2 0.057(7) 0.056(5) 0.057(6) 0.006(5) -0.036(6) -0.028(5)
C3 0.048(5) 0.054(5) 0.054(6) 0.000(4) -0.034(4) -0.025(4)
C4 0.044(5) 0.047(6) 0.069(7) 0.006(5) -0.034(5) -0.012(5)
C5 0.065(8) 0.053(6) 0.070(8) 0.001(5) -0.041(6) -0.007(5)
C6 0.084(8) 0.032(6) 0.054(6) -0.010(4) -0.041(6) -0.002(6)
C7 0.077(8) 0.060(7) 0.065(8) 0.009(6) -0.044(6) -0.022(6)
C8 0.058(7) 0.060(6) 0.068(8) 0.003(6) -0.034(6) -0.024(5)
C9 0.064(12) 0.090(16) 0.134(19) 0.029(13) 0.014(11) -0.020(12)
C10A 0.045(6) 0.063(6) 0.068(6) -0.011(5) -0.041(6) -0.011(5)
C11A 0.066(10) 0.068(7) 0.072(9) -0.008(6) -0.043(9) -0.022(7)
C12A 0.067(12) 0.061(9) 0.075(11) -0.009(8) -0.040(10) -0.019(8)
C13A 0.069(11) 0.076(11) 0.075(10) -0.008(9) -0.049(10) -0.025(9)
C14A 0.068(9) 0.066(12) 0.065(7) -0.011(8) -0.039(8) -0.013(11)
C15A 0.061(8) 0.068(10) 0.066(6) -0.011(6) -0.041(7) -0.016(9)
C10B 0.045(6) 0.063(6) 0.068(6) -0.011(5) -0.041(6) -0.011(5)
C11B 0.066(10) 0.068(7) 0.072(9) -0.008(6) -0.043(9) -0.022(7)
C12B 0.067(12) 0.061(9) 0.075(11) -0.009(8) -0.040(10) -0.019(8)
C13B 0.069(11) 0.076(11) 0.075(10) -0.008(9) -0.049(10) -0.025(9)
C14B 0.068(9) 0.066(12) 0.065(7) -0.011(8) -0.039(8) -0.013(11)
C15B 0.061(8) 0.068(10) 0.066(6) -0.011(6) -0.041(7) -0.016(9)
C16 0.071(8) 0.047(6) 0.094(9) -0.005(6) -0.067(8) -0.003(6)
C17 0.116(15) 0.044(8) 0.143(17) 0.000(9) -0.108(15) -0.012(10)
C18 0.14(2) 0.071(10) 0.110(14) 0.001(10) -0.088(14) -0.002(13)
C19 0.064(9) 0.093(15) 0.120(15) -0.036(11) -0.040(9) 0.006(9)
O2A 0.031(5) 0.093(7) 0.044(11) -0.007(6) -0.014(5) -0.033(5)
O3A 0.085(7) 0.082(5) 0.087(8) 0.003(5) -0.022(5) -0.037(5)
C20A 0.035(7) 0.088(7) 0.070(9) -0.005(6) -0.022(6) -0.033(6)
C21A 0.030(10) 0.116(14) 0.059(14) 0.008(10) -0.023(10) -0.035(9)
O2B 0.031(5) 0.093(7) 0.044(11) -0.007(6) -0.014(5) -0.033(5)
O3B 0.085(7) 0.082(5) 0.087(8) 0.003(5) -0.022(5) -0.037(5)
C20B 0.035(7) 0.088(7) 0.070(9) -0.005(6) -0.022(6) -0.033(6)
C21B 0.030(10) 0.116(14) 0.059(14) 0.008(10) -0.023(10) -0.035(9)

loop_
_atom_type_symbol
_atom_type_description
_atom_type_scat_dispersion_real
_atom_type_scat_dispersion_imag
_atom_type_scat_source
C C 0.0033 0.0016 'International Tables Vol C Tables 4.2.6.8 and 6.1.1.4'
H H 0.0000 0.0000 'International Tables Vol C Tables 4.2.6.8 and 6.1.1.4'
N N 0.0061 0.0033 'International Tables Vol C Tables 4.2.6.8 and 6.1.1.4'
O O 0.0106 0.0060 'International Tables Vol C Tables 4.2.6.8 and 6.1.1.4'
Pd Pd -0.9988 1.0072 'International Tables Vol C Tables 4.2.6.8 and 6.1.1.4'

loop_
_geom_angle_atom_site_label_1
_geom_angle_atom_site_label_2
_geom_angle_atom_site_label_3
_geom_angle
_geom_angle_site_symmetry_1
_geom_angle_site_symmetry_3
O2A Pd1 O2A 180.0(14) 2 .
O2A Pd1 C1 87.9(10) 2 .
O2A Pd1 C1 92.1(10) . .
O2A Pd1 C1 92.1(10) 2 2
O2A Pd1 C1 87.9(10) . 2
C1 Pd1 C1 180.0(5) . 2
O2A Pd1 O2B 9.7(18) 2 2
O2A Pd1 O2B 170.3(18) . 2
C1 Pd1 O2B 97.3(12) . 2
C1 Pd1 O2B 82.7(12) 2 2
O2A Pd1 O2B 170.3(18) 2 .
O2A Pd1 O2B 9.7(18) . .
C1 Pd1 O2B 82.7(12) . .
C1 Pd1 O2B 97.3(12) 2 .
O2B Pd1 O2B 180(3) 2 .
C4 O1 C9 116.9(16) . .
C2 N1 C1 109.8(11) . .
C2 N1 C3 124.2(10) . .
C1 N1 C3 125.9(10) . .
C2 N2 N3 102.1(11) . .
C1 N3 N2 113.9(12) . .
C1 N3 C16 131.4(11) . .
N2 N3 C16 114.6(11) . .
N1 C1 N3 102.4(10) . .
N1 C1 Pd1 125.0(9) . .
N3 C1 Pd1 132.7(9) . .
N2 C2 N1 111.8(11) . .
N2 C2 C10A 117.0(11) . .
N1 C2 C10A 131.0(12) . .
N2 C2 C10B 121.3(10) . .
N1 C2 C10B 126.8(11) . .
C10A C2 C10B 8.7(8) . .
C8 C3 C4 121.5(15) . .
C8 C3 N1 119.0(14) . .
C4 C3 N1 119.5(12) . .
O1 C4 C5 125.1(15) . .
O1 C4 C3 115.7(13) . .
C5 C4 C3 119.1(15) . .
C6 C5 C4 118.0(17) . .
C6 C5 H5 121.0 . .
C4 C5 H5 121.0 . .
C7 C6 C5 126.3(17) . .
C7 C6 H6 116.9 . .
C5 C6 H6 116.9 . .
C6 C7 C8 117.6(15) . .
C6 C7 H7 121.2 . .
C8 C7 H7 121.2 . .
C3 C8 C7 117.3(16) . .
C3 C8 H8 121.4 . .
C7 C8 H8 121.4 . .
O1 C9 H9A 109.5 . .
O1 C9 H9B 109.5 . .
H9A C9 H9B 109.5 . .
O1 C9 H9C 109.5 . .
H9A C9 H9C 109.5 . .
H9B C9 H9C 109.5 . .
C11A C10A C15A 120.0 . .
C11A C10A C2 119.9(7) . .
C15A C10A C2 120.1(7) . .
C10A C11A C12A 120.0 . .
C10A C11A H11A 120.0 . .
C12A C11A H11A 120.0 . .
C13A C12A C11A 120.0 . .
C13A C12A H12A 120.0 . .
C11A C12A H12A 120.0 . .
C14A C13A C12A 120.0 . .
C14A C13A H13A 120.0 . .
C12A C13A H13A 120.0 . .
C15A C14A C13A 120.0 . .
C15A C14A H14A 120.0 . .
C13A C14A H14A 120.0 . .
C14A C15A C10A 120.0 . .
C14A C15A H15A 120.0 . .
C10A C15A H15A 120.0 . .
C11B C10B C15B 120.0 . .
C11B C10B C2 120.1(7) . .
C15B C10B C2 119.9(7) . .
C10B C11B C12B 120.0 . .
C10B C11B H11B 120.0 . .
C12B C11B H11B 120.0 . .
C13B C12B C11B 120.0 . .
C13B C12B H12B 120.0 . .
C11B C12B H12B 120.0 . .
C14B C13B C12B 120.0 . .
C14B C13B H13B 120.0 . .
C12B C13B H13B 120.0 . .
C15B C14B C13B 120.0 . .
C15B C14B H14B 120.0 . .
C13B C14B H14B 120.0 . .
C14B C15B C10B 120.0 . .
C14B C15B H15B 120.0 . .
C10B C15B H15B 120.0 . .
N3 C16 C17 110.0(13) . .
N3 C16 C18 109.7(16) . .
C17 C16 C18 110.2(18) . .
N3 C16 C19 105.8(15) . .
C17 C16 C19 110.0(19) . .
C18 C16 C19 111(2) . .
C16 C17 H17A 109.5 . .
C16 C17 H17B 109.5 . .
H17A C17 H17B 109.5 . .
C16 C17 H17C 109.5 . .
H17A C17 H17C 109.5 . .
H17B C17 H17C 109.5 . .
C16 C18 H18A 109.5 . .
C16 C18 H18B 109.5 . .
H18A C18 H18B 109.5 . .
C16 C18 H18C 109.5 . .
H18A C18 H18C 109.5 . .
H18B C18 H18C 109.5 . .
C16 C19 H19A 109.5 . .
C16 C19 H19B 109.5 . .
H19A C19 H19B 109.5 . .
C16 C19 H19C 109.5 . .
H19A C19 H19C 109.5 . .
H19B C19 H19C 109.5 . .
C20A O2A Pd1 115.8(15) . .
O3A C20A O2A 130.9(16) . .
O3A C20A C21A 119.6(17) . .
O2A C20A C21A 109.6(14) . .
C20A C21A H21A 109.5 . .
C20A C21A H21B 109.5 . .
H21A C21A H21B 109.5 . .
C20A C21A H21C 109.5 . .
H21A C21A H21C 109.5 . .
H21B C21A H21C 109.5 . .
C20B O2B Pd1 116.7(19) . .
O3B C20B O2B 130.3(17) . .
O3B C20B C21B 119.7(18) . .
O2B C20B C21B 109.9(14) . .
C20B C21B H21D 109.5 . .
C20B C21B H21E 109.5 . .
H21D C21B H21E 109.5 . .
C20B C21B H21F 109.5 . .
H21D C21B H21F 109.5 . .
H21E C21B H21F 109.5 . .

loop_
_geom_bond_atom_site_label_1
_geom_bond_atom_site_label_2
_geom_bond_distance
_geom_bond_site_symmetry_2
Pd1 O2A 2.01(3) 2
Pd1 O2A 2.01(3) .
Pd1 C1 2.036(10) .
Pd1 C1 2.036(10) 2
Pd1 O2B 2.06(4) 2
Pd1 O2B 2.06(4) .
O1 C4 1.34(2) .
O1 C9 1.42(3) .
N1 C2 1.345(16) .
N1 C1 1.348(16) .
N1 C3 1.43(2) .
N2 C2 1.31(2) .
N2 N3 1.381(14) .
N3 C1 1.350(18) .
N3 C16 1.51(2) .
C2 C10A 1.501(15) .
C2 C10B 1.501(14) .
C3 C8 1.38(2) .
C3 C4 1.39(2) .
C4 C5 1.38(2) .
C5 C6 1.36(3) .
C5 H5 0.9300 .
C6 C7 1.29(3) .
C6 H6 0.9300 .
C7 C8 1.46(3) .
C7 H7 0.9300 .
C8 H8 0.9300 .
C9 H9A 0.9600 .
C9 H9B 0.9600 .
C9 H9C 0.9600 .
C10A C11A 1.3900 .
C10A C15A 1.3900 .
C11A C12A 1.3900 .
C11A H11A 0.9300 .
C12A C13A 1.3900 .
C12A H12A 0.9300 .
C13A C14A 1.3900 .
C13A H13A 0.9300 .
C14A C15A 1.3900 .
C14A H14A 0.9300 .
C15A H15A 0.9300 .
C10B C11B 1.3900 .
C10B C15B 1.3900 .
C11B C12B 1.3900 .
C11B H11B 0.9300 .
C12B C13B 1.3900 .
C12B H12B 0.9300 .
C13B C14B 1.3900 .
C13B H13B 0.9300 .
C14B C15B 1.3900 .
C14B H14B 0.9300 .
C15B H15B 0.9300 .
C16 C17 1.524(18) .
C16 C18 1.54(3) .
C16 C19 1.59(3) .
C17 H17A 0.9600 .
C17 H17B 0.9600 .
C17 H17C 0.9600 .
C18 H18A 0.9600 .
C18 H18B 0.9600 .
C18 H18C 0.9600 .
C19 H19A 0.9600 .
C19 H19B 0.9600 .
C19 H19C 0.9600 .
O2A C20A 1.338(9) .
O3A C20A 1.207(9) .
C20A C21A 1.541(9) .
C21A H21A 0.9600 .
C21A H21B 0.9600 .
C21A H21C 0.9600 .
O2B C20B 1.339(9) .
O3B C20B 1.206(9) .
C20B C21B 1.539(9) .
C21B H21D 0.9600 .
C21B H21E 0.9600 .
C21B H21F 0.9600 .
